data_7043366
loop_
_publ_author_name
'Helmdach, Kai'
'D\"ork, Stephan'
'Villinger, Alexander'
'Seidel, Wolfram Willy'

_publ_section_title
;
 Sterically Encumbered Metalla-diphosphines: Unlocking Alkyne Rotation by
 PtII Coordination
;
_journal_name_full 'Dalton Trans.'
_journal_paper_doi 10.1039/C7DT01803G
_journal_year 2017
_chemical_formula_moiety 'C33 H56 B Cl2 I N6 O P2 Pt W'
_chemical_formula_sum 'C33 H56 B Cl2 I N6 O P2 Pt W'
_chemical_formula_weight 1202.32
_chemical_name_systematic
{\m-Bis(diisopropylphosphanyl)acetylene}-[(carbonyl){hydridotris(3,4,5-trimethylpyrazolyl)borate}(iodido)-\h2-C,C?-tungsten(II)]-[dichlorido-\k2-P,P?-platinum(II)]
_space_group_crystal_system monoclinic
_space_group_IT_number 14
_space_group_name_Hall '-P 2ybc'
_space_group_name_H-M_alt 'P 1 21/c 1'
_symmetry_space_group_name_Hall '-P 2ybc'
_symmetry_space_group_name_H-M 'P 1 21/c 1'
_atom_sites_solution_hydrogens geom
_audit_creation_method SHELXL-2014
_audit_update_record
;
2017-03-30 deposited with the CCDC.
2017-06-16 downloaded from the CCDC.
;
_cell_angle_alpha 90
_cell_angle_beta 106.624(5)
_cell_angle_gamma 90
_cell_formula_units_Z 4
_cell_length_a 13.0737(14)
_cell_length_b 16.0295(14)
_cell_length_c 20.3881(19)
_cell_measurement_reflns_used 3446
_cell_measurement_temperature 123(2)
_cell_measurement_theta_max 23.64
_cell_measurement_theta_min 2.58
_cell_volume 4094.0(7)
_computing_cell_refinement 'Bruker SAINT'
_computing_data_collection 'Bruker APEX2'
_computing_data_reduction 'Bruker SAINT'
_computing_molecular_graphics Mercury
_computing_structure_refinement 'SHELXL-2014 (Sheldrick, 2014)'
_computing_structure_solution 'SHELXS-97 (Sheldrick, 2008)'
_diffrn_ambient_temperature 123(2)
_diffrn_measured_fraction_theta_full 0.999
_diffrn_measured_fraction_theta_max 1.000
_diffrn_measurement_device_type 'Bruker APEX-II CCD'
_diffrn_measurement_method '\f and \w scans'
_diffrn_radiation_monochromator graphite
_diffrn_radiation_source 'sealed tube'
_diffrn_radiation_type MoK\a
_diffrn_radiation_wavelength 0.71073
_diffrn_reflns_av_R_equivalents 0.1261
_diffrn_reflns_av_unetI/netI 0.1655
_diffrn_reflns_Laue_measured_fraction_full 0.999
_diffrn_reflns_Laue_measured_fraction_max 1.000
_diffrn_reflns_limit_h_max 18
_diffrn_reflns_limit_h_min -18
_diffrn_reflns_limit_k_max 22
_diffrn_reflns_limit_k_min -15
_diffrn_reflns_limit_l_max 29
_diffrn_reflns_limit_l_min -26
_diffrn_reflns_number 65115
_diffrn_reflns_point_group_measured_fraction_full 0.999
_diffrn_reflns_point_group_measured_fraction_max 1.000
_diffrn_reflns_theta_full 25.242
_diffrn_reflns_theta_max 30.500
_diffrn_reflns_theta_min 2.085
_exptl_absorpt_coefficient_mu 7.218
_exptl_absorpt_correction_T_max 0.7463
_exptl_absorpt_correction_T_min 0.6449
_exptl_absorpt_correction_type multi-scan
_exptl_absorpt_process_details '(SADABS; Sheldrick, 2004)'
_exptl_crystal_colour yellow
_exptl_crystal_density_diffrn 1.951
_exptl_crystal_description plate
_exptl_crystal_F_000 2312
_exptl_crystal_recrystallization_method 'Re-crystallisation from solvent: dichloromethane, diethylether'
_exptl_crystal_size_max 0.070
_exptl_crystal_size_mid 0.050
_exptl_crystal_size_min 0.010
_refine_diff_density_max 1.531
_refine_diff_density_min -2.330
_refine_diff_density_rms 0.329
_refine_ls_extinction_method none
_refine_ls_goodness_of_fit_ref 1.009
_refine_ls_hydrogen_treatment constr
_refine_ls_matrix_type full
_refine_ls_number_parameters 395
_refine_ls_number_reflns 12480
_refine_ls_number_restraints 3
_refine_ls_restrained_S_all 1.009
_refine_ls_R_factor_all 0.1535
_refine_ls_R_factor_gt 0.0580
_refine_ls_shift/su_max 0.003
_refine_ls_shift/su_mean 0.000
_refine_ls_structure_factor_coef Fsqd
_refine_ls_weighting_details 'w=1/[\s^2^(Fo^2^)+(0.0231P)^2^+2.0468P] where P=(Fo^2^+2Fc^2^)/3'
_refine_ls_weighting_scheme calc
_refine_ls_wR_factor_gt 0.0742
_refine_ls_wR_factor_ref 0.0972
_reflns_Friedel_coverage 0.000
_reflns_number_gt 6555
_reflns_number_total 12480
_reflns_threshold_expression 'I > 2\s(I)'
_cod_data_source_file c7dt01803g2.cif
_cod_data_source_block kh308_1
_cod_database_code 7043366
_shelx_space_group_comment
;
The symmetry employed for this shelxl refinement is uniquely defined
by the following loop, which should always be used as a source of
symmetry information in preference to the above space-group names.
They are only intended as comments.
;
_shelx_estimated_absorpt_t_min 0.632
_shelx_estimated_absorpt_t_max 0.931
_shelxl_version_number 2014-3

loop_
_space_group_symop_operation_xyz
'x, y, z'
'-x, y+1/2, -z+1/2'
'-x, -y, -z'
'x, -y-1/2, z-1/2'

loop_
_atom_site_label
_atom_site_type_symbol
_atom_site_fract_x
_atom_site_fract_y
_atom_site_fract_z
_atom_site_U_iso_or_equiv
_atom_site_adp_type
_atom_site_occupancy
_atom_site_site_symmetry_order
_atom_site_calc_flag
_atom_site_refinement_flags_posn
_atom_site_refinement_flags_adp
_atom_site_refinement_flags_occupancy
_atom_site_disorder_assembly
_atom_site_disorder_group
I1A I 0.78276(5) 0.70131(4) 0.84074(3) 0.01850(18) Uani 0.9554(15) 1 d . . P A .
C3A C 0.7530(7) 0.9042(6) 0.8148(4) 0.0207(14) Uani 0.9554(15) 1 d D . P A .
O1A O 0.7169(6) 0.9462(4) 0.8474(3) 0.0207(14) Uani 0.9554(15) 1 d D . P A .
I1B I 0.7603(12) 0.9531(10) 0.8505(8) 0.01850(18) Uani 0.0446(15) 1 d . . P A 2
C3B C 0.778(3) 0.7540(18) 0.8244(14) 0.0207(14) Uani 0.0446(15) 1 d D . P A 2
O1B O 0.764(4) 0.709(2) 0.8639(14) 0.0207(14) Uani 0.0446(15) 1 d D . P A 2
Pt1 Pt 0.45360(2) 0.83280(2) 0.56990(2) 0.01339(9) Uani 1 1 d . . . . .
W1 W 0.81056(2) 0.82982(2) 0.75594(2) 0.01163(9) Uani 1 1 d D . . . .
Cl1 Cl 0.39917(17) 0.80279(13) 0.45150(10) 0.0200(5) Uani 1 1 d . . . . .
Cl2 Cl 0.27611(16) 0.86874(13) 0.56727(10) 0.0182(5) Uani 1 1 d . . . . .
P1 P 0.61909(17) 0.79143(14) 0.57711(11) 0.0147(5) Uani 1 1 d . . . . .
P2 P 0.50738(17) 0.86863(14) 0.68033(11) 0.0149(5) Uani 1 1 d . . . . .
N1 N 0.9074(5) 0.7390(4) 0.7133(3) 0.0152(16) Uani 1 1 d . . . . .
N2 N 0.9986(5) 0.7669(4) 0.6993(3) 0.0129(15) Uani 1 1 d . . . . .
N3 N 0.8777(5) 0.9339(4) 0.7150(3) 0.0113(15) Uani 1 1 d . . . . .
N4 N 0.9662(5) 0.9201(4) 0.6925(3) 0.0119(15) Uani 1 1 d . . . . .
N5 N 0.9705(5) 0.8469(4) 0.8304(3) 0.0136(15) Uani 1 1 d . . . . .
N6 N 1.0570(5) 0.8532(4) 0.8042(3) 0.0121(15) Uani 1 1 d . . . . .
B1 B 1.0447(8) 0.8514(6) 0.7267(5) 0.017(2) Uani 1 1 d . . . . .
H1 H 1.1153 0.8602 0.7179 0.020 Uiso 1 1 calc R U . . .
C1 C 0.6952(6) 0.8091(4) 0.6658(4) 0.0101(17) Uani 1 1 d . . . . .
C2 C 0.6501(6) 0.8504(5) 0.7070(4) 0.0108(18) Uani 1 1 d . . . . .
C4 C 0.8094(7) 0.6004(5) 0.6981(4) 0.021(2) Uani 1 1 d . . . . .
H4A H 0.8178 0.5466 0.6774 0.031 Uiso 1 1 calc R U . . .
H4B H 0.8157 0.5924 0.7468 0.031 Uiso 1 1 calc R U . . .
H4C H 0.7390 0.6237 0.6749 0.031 Uiso 1 1 calc R U . . .
C5 C 0.8945(6) 0.6592(5) 0.6908(4) 0.0145(11) Uani 1 1 d . . . . .
C6 C 0.9752(7) 0.6370(5) 0.6619(4) 0.0170(11) Uani 1 1 d . . . . .
C7 C 1.0399(7) 0.7063(5) 0.6695(4) 0.0146(11) Uani 1 1 d . . . . .
C8 C 1.1395(7) 0.7184(5) 0.6494(4) 0.024(2) Uani 1 1 d . . . . .
H8A H 1.1564 0.6671 0.6285 0.037 Uiso 1 1 calc R U . . .
H8B H 1.1296 0.7643 0.6163 0.037 Uiso 1 1 calc R U . . .
H8C H 1.1984 0.7319 0.6900 0.037 Uiso 1 1 calc R U . . .
C9 C 0.9890(8) 0.5555(5) 0.6322(4) 0.026(2) Uani 1 1 d . . . . .
H9A H 0.9300 0.5185 0.6337 0.039 Uiso 1 1 calc R U . . .
H9B H 0.9893 0.5631 0.5845 0.039 Uiso 1 1 calc R U . . .
H9C H 1.0568 0.5307 0.6585 0.039 Uiso 1 1 calc R U . . .
C10 C 0.7567(7) 1.0546(5) 0.7148(4) 0.018(2) Uani 1 1 d . . . . .
H10A H 0.7477 1.1113 0.6960 0.028 Uiso 1 1 calc R U . . .
H10B H 0.6908 1.0229 0.6960 0.028 Uiso 1 1 calc R U . . .
H10C H 0.7729 1.0572 0.7648 0.028 Uiso 1 1 calc R U . . .
C11 C 0.8457(6) 1.0131(5) 0.6963(4) 0.0145(11) Uani 1 1 d . . . . .
C12 C 0.9100(7) 1.0481(5) 0.6599(4) 0.0170(11) Uani 1 1 d . . . . .
C13 C 0.9849(7) 0.9877(5) 0.6581(4) 0.0146(11) Uani 1 1 d . . . . .
C14 C 1.0690(7) 0.9889(5) 0.6218(4) 0.018(2) Uani 1 1 d . . . . .
H14A H 1.0694 1.0436 0.6003 0.027 Uiso 1 1 calc R U . . .
H14B H 1.1388 0.9786 0.6547 0.027 Uiso 1 1 calc R U . . .
H14C H 1.0540 0.9455 0.5866 0.027 Uiso 1 1 calc R U . . .
C15 C 0.8994(7) 1.1321(5) 0.6283(4) 0.023(2) Uani 1 1 d . . . . .
H15A H 0.8394 1.1615 0.6378 0.034 Uiso 1 1 calc R U . . .
H15B H 0.9653 1.1638 0.6476 0.034 Uiso 1 1 calc R U . . .
H15C H 0.8864 1.1266 0.5788 0.034 Uiso 1 1 calc R U . . .
C16 C 0.9466(8) 0.8533(6) 0.9493(4) 0.032(3) Uani 1 1 d . . . . .
H16A H 0.9935 0.8560 0.9964 0.047 Uiso 1 1 calc R U . . .
H16B H 0.9004 0.9027 0.9400 0.047 Uiso 1 1 calc R U . . .
H16C H 0.9024 0.8029 0.9437 0.047 Uiso 1 1 calc R U . . .
C17 C 1.0125(7) 0.8508(5) 0.9006(4) 0.0145(11) Uani 1 1 d . . . . .
C18 C 1.1223(7) 0.8592(5) 0.9176(4) 0.0170(11) Uani 1 1 d . . . . .
C19 C 1.1495(7) 0.8585(5) 0.8568(4) 0.0146(11) Uani 1 1 d . . . . .
C20 C 1.2562(6) 0.8642(5) 0.8453(4) 0.021(2) Uani 1 1 d . . . . .
H20A H 1.3111 0.8674 0.8895 0.032 Uiso 1 1 calc R U . . .
H20B H 1.2685 0.8147 0.8204 0.032 Uiso 1 1 calc R U . . .
H20C H 1.2595 0.9143 0.8185 0.032 Uiso 1 1 calc R U . . .
C21 C 1.1983(8) 0.8642(7) 0.9886(4) 0.035(3) Uani 1 1 d . . . . .
H21A H 1.2715 0.8700 0.9856 0.053 Uiso 1 1 calc R U . . .
H21B H 1.1803 0.9126 1.0125 0.053 Uiso 1 1 calc R U . . .
H21C H 1.1927 0.8133 1.0139 0.053 Uiso 1 1 calc R U . . .
C22 C 0.6370(7) 0.6813(5) 0.5569(4) 0.018(2) Uani 1 1 d . . . . .
H22 H 0.7119 0.6652 0.5818 0.022 Uiso 1 1 calc R U . . .
C23 C 0.5620(8) 0.6248(6) 0.5831(5) 0.0324(17) Uani 1 1 d . . . . .
H23A H 0.5721 0.6357 0.6319 0.049 Uiso 1 1 calc R U . . .
H23B H 0.4877 0.6366 0.5574 0.049 Uiso 1 1 calc R U . . .
H23C H 0.5782 0.5662 0.5767 0.049 Uiso 1 1 calc R U . . .
C24 C 0.6204(8) 0.6638(6) 0.4810(4) 0.0324(17) Uani 1 1 d . . . . .
H24A H 0.6680 0.6996 0.4639 0.049 Uiso 1 1 calc R U . . .
H24B H 0.6366 0.6052 0.4748 0.049 Uiso 1 1 calc R U . . .
H24C H 0.5461 0.6755 0.4555 0.049 Uiso 1 1 calc R U . . .
C25 C 0.6898(7) 0.8524(5) 0.5274(4) 0.022(2) Uani 1 1 d . . . . .
H25 H 0.6539 0.8407 0.4779 0.026 Uiso 1 1 calc R U . . .
C26 C 0.6747(7) 0.9450(5) 0.5387(4) 0.027(2) Uani 1 1 d . . . . .
H26A H 0.5984 0.9573 0.5290 0.040 Uiso 1 1 calc R U . . .
H26B H 0.7114 0.9595 0.5863 0.040 Uiso 1 1 calc R U . . .
H26C H 0.7047 0.9778 0.5080 0.040 Uiso 1 1 calc R U . . .
C27 C 0.8050(7) 0.8270(6) 0.5410(4) 0.025(2) Uani 1 1 d . . . . .
H27A H 0.8090 0.7670 0.5328 0.038 Uiso 1 1 calc R U . . .
H27B H 0.8371 0.8579 0.5104 0.038 Uiso 1 1 calc R U . . .
H27C H 0.8438 0.8396 0.5887 0.038 Uiso 1 1 calc R U . . .
C28 C 0.4525(7) 0.8028(5) 0.7350(4) 0.020(2) Uani 1 1 d . . . . .
H28 H 0.3760 0.8196 0.7257 0.023 Uiso 1 1 calc R U . . .
C29 C 0.4514(7) 0.7112(5) 0.7175(4) 0.022(2) Uani 1 1 d . . . . .
H29A H 0.4181 0.7037 0.6683 0.033 Uiso 1 1 calc R U . . .
H29B H 0.5249 0.6902 0.7296 0.033 Uiso 1 1 calc R U . . .
H29C H 0.4108 0.6804 0.7431 0.033 Uiso 1 1 calc R U . . .
C30 C 0.5038(7) 0.8176(6) 0.8111(4) 0.026(2) Uani 1 1 d . . . . .
H30A H 0.5033 0.8774 0.8209 0.040 Uiso 1 1 calc R U . . .
H30B H 0.4635 0.7876 0.8375 0.040 Uiso 1 1 calc R U . . .
H30C H 0.5776 0.7973 0.8240 0.040 Uiso 1 1 calc R U . . .
C31 C 0.4837(7) 0.9785(5) 0.7008(4) 0.018(2) Uani 1 1 d . . . . .
H31 H 0.5459 0.9961 0.7397 0.022 Uiso 1 1 calc R U . . .
C32 C 0.4813(7) 1.0356(5) 0.6400(4) 0.019(2) Uani 1 1 d . . . . .
H32A H 0.5458 1.0266 0.6256 0.029 Uiso 1 1 calc R U . . .
H32B H 0.4182 1.0227 0.6019 0.029 Uiso 1 1 calc R U . . .
H32C H 0.4782 1.0940 0.6536 0.029 Uiso 1 1 calc R U . . .
C33 C 0.3836(7) 0.9925(5) 0.7230(4) 0.023(2) Uani 1 1 d . . . . .
H33A H 0.3850 0.9561 0.7619 0.034 Uiso 1 1 calc R U . . .
H33B H 0.3805 1.0509 0.7366 0.034 Uiso 1 1 calc R U . . .
H33C H 0.3205 0.9796 0.6849 0.034 Uiso 1 1 calc R U . . .

loop_
_atom_site_aniso_label
_atom_site_aniso_U_11
_atom_site_aniso_U_22
_atom_site_aniso_U_33
_atom_site_aniso_U_23
_atom_site_aniso_U_13
_atom_site_aniso_U_12
I1A 0.0185(3) 0.0191(3) 0.0179(3) 0.0061(3) 0.0051(2) -0.0007(3)
C3A 0.011(3) 0.028(4) 0.023(3) -0.008(2) 0.004(3) 0.000(3)
O1A 0.011(3) 0.028(4) 0.023(3) -0.008(2) 0.004(3) 0.000(3)
I1B 0.0185(3) 0.0191(3) 0.0179(3) 0.0061(3) 0.0051(2) -0.0007(3)
C3B 0.011(3) 0.028(4) 0.023(3) -0.008(2) 0.004(3) 0.000(3)
O1B 0.011(3) 0.028(4) 0.023(3) -0.008(2) 0.004(3) 0.000(3)
Pt1 0.01114(17) 0.01494(18) 0.01263(17) 0.00135(15) 0.00106(13) -0.00095(15)
W1 0.00942(17) 0.01473(19) 0.01078(17) 0.00041(15) 0.00295(13) -0.00027(15)
Cl1 0.0172(11) 0.0260(12) 0.0142(10) -0.0031(9) 0.0004(9) -0.0022(9)
Cl2 0.0126(11) 0.0204(12) 0.0217(11) 0.0035(9) 0.0051(9) 0.0011(9)
P1 0.0136(12) 0.0194(12) 0.0108(11) -0.0007(9) 0.0030(9) -0.0008(10)
P2 0.0115(12) 0.0176(12) 0.0159(11) 0.0019(10) 0.0044(9) 0.0018(9)
N1 0.013(4) 0.020(4) 0.014(4) 0.002(3) 0.006(3) -0.003(3)
N2 0.011(4) 0.013(4) 0.014(4) 0.001(3) 0.003(3) -0.002(3)
N3 0.007(4) 0.015(4) 0.013(4) 0.002(3) 0.004(3) 0.003(3)
N4 0.012(4) 0.013(4) 0.009(3) 0.000(3) 0.000(3) 0.000(3)
N5 0.009(4) 0.012(4) 0.018(4) 0.006(3) 0.002(3) -0.003(3)
N6 0.010(4) 0.011(4) 0.015(4) -0.002(3) 0.004(3) -0.006(3)
B1 0.016(5) 0.020(6) 0.017(5) -0.002(4) 0.010(4) -0.006(4)
C1 0.014(4) 0.003(4) 0.010(4) 0.001(3) -0.001(3) -0.002(3)
C2 0.012(4) 0.012(5) 0.006(4) 0.002(3) 0.000(3) -0.003(3)
C4 0.019(5) 0.021(5) 0.022(5) 0.005(4) 0.005(4) -0.001(4)
C5 0.015(3) 0.012(3) 0.015(2) 0.005(2) 0.003(2) 0.001(2)
C6 0.017(3) 0.014(3) 0.019(3) 0.001(2) 0.002(2) 0.000(2)
C7 0.016(3) 0.011(3) 0.017(3) 0.003(2) 0.006(2) 0.005(2)
C8 0.029(6) 0.017(5) 0.034(6) -0.001(4) 0.019(5) 0.007(4)
C9 0.041(6) 0.015(5) 0.023(5) 0.003(4) 0.012(5) 0.006(4)
C10 0.019(5) 0.017(5) 0.020(5) -0.007(4) 0.006(4) -0.001(4)
C11 0.015(3) 0.012(3) 0.015(2) 0.005(2) 0.003(2) 0.001(2)
C12 0.017(3) 0.014(3) 0.019(3) 0.001(2) 0.002(2) 0.000(2)
C13 0.016(3) 0.011(3) 0.017(3) 0.003(2) 0.006(2) 0.005(2)
C14 0.017(5) 0.021(5) 0.019(5) 0.002(4) 0.009(4) 0.002(4)
C15 0.025(5) 0.012(5) 0.032(5) 0.007(4) 0.007(4) 0.003(4)
C16 0.037(6) 0.050(7) 0.008(4) -0.010(4) 0.008(4) -0.017(5)
C17 0.015(3) 0.012(3) 0.015(2) 0.005(2) 0.003(2) 0.001(2)
C18 0.017(3) 0.014(3) 0.019(3) 0.001(2) 0.002(2) 0.000(2)
C19 0.016(3) 0.011(3) 0.017(3) 0.003(2) 0.006(2) 0.005(2)
C20 0.016(5) 0.030(5) 0.019(5) 0.002(4) 0.006(4) -0.003(4)
C21 0.027(6) 0.060(7) 0.014(5) -0.001(5) -0.003(4) -0.008(5)
C22 0.026(5) 0.009(5) 0.016(4) 0.002(4) 0.003(4) 0.004(4)
C23 0.037(4) 0.030(4) 0.025(4) -0.011(3) 0.001(3) 0.003(3)
C24 0.037(4) 0.030(4) 0.025(4) -0.011(3) 0.001(3) 0.003(3)
C25 0.026(5) 0.023(6) 0.014(4) 0.007(4) 0.002(4) 0.000(4)
C26 0.025(6) 0.029(6) 0.027(5) 0.003(4) 0.008(4) -0.014(4)
C27 0.020(5) 0.041(6) 0.015(4) 0.002(5) 0.006(4) -0.005(5)
C28 0.015(5) 0.033(6) 0.013(4) 0.001(4) 0.007(4) 0.002(4)
C29 0.025(5) 0.022(5) 0.022(5) 0.006(4) 0.011(4) 0.003(4)
C30 0.021(5) 0.043(7) 0.018(5) 0.011(4) 0.010(4) 0.005(4)
C31 0.019(5) 0.016(5) 0.019(5) 0.007(4) 0.005(4) 0.006(4)
C32 0.013(5) 0.026(5) 0.015(5) 0.001(4) -0.002(4) -0.002(4)
C33 0.014(5) 0.026(5) 0.031(5) -0.001(4) 0.011(4) 0.005(4)

loop_
_atom_type_symbol
_atom_type_description
_atom_type_scat_dispersion_real
_atom_type_scat_dispersion_imag
_atom_type_scat_source
C C 0.0033 0.0016 'International Tables Vol C Tables 4.2.6.8 and 6.1.1.4'
H H 0.0000 0.0000 'International Tables Vol C Tables 4.2.6.8 and 6.1.1.4'
B B 0.0013 0.0007 'International Tables Vol C Tables 4.2.6.8 and 6.1.1.4'
N N 0.0061 0.0033 'International Tables Vol C Tables 4.2.6.8 and 6.1.1.4'
O O 0.0106 0.0060 'International Tables Vol C Tables 4.2.6.8 and 6.1.1.4'
P P 0.1023 0.0942 'International Tables Vol C Tables 4.2.6.8 and 6.1.1.4'
Cl Cl 0.1484 0.1585 'International Tables Vol C Tables 4.2.6.8 and 6.1.1.4'
I I -0.4742 1.8119 'International Tables Vol C Tables 4.2.6.8 and 6.1.1.4'
W W -0.8490 6.8722 'International Tables Vol C Tables 4.2.6.8 and 6.1.1.4'
Pt Pt -1.7033 8.3905 'International Tables Vol C Tables 4.2.6.8 and 6.1.1.4'

loop_
_geom_angle_atom_site_label_1
_geom_angle_atom_site_label_2
_geom_angle_atom_site_label_3
_geom_angle
O1B I1A C3B 96(4)
O1B I1A W1 120(3)
C3B I1A W1 23.8(19)
I1B C3A O1A 29.4(8)
I1B C3A W1 152.6(11)
O1A C3A W1 177.9(8)
I1B O1A C3A 67.1(19)
O1A I1B C3A 84(2)
O1A I1B W1 101(2)
C3A I1B W1 18.0(8)
I1A C3B O1B 32(2)
I1A C3B W1 146(3)
O1B C3B W1 177(2)
I1A O1B C3B 52(2)
P1 Pt1 P2 89.44(8)
P1 Pt1 Cl1 90.56(8)
P2 Pt1 Cl1 176.68(8)
P1 Pt1 Cl2 175.91(8)
P2 Pt1 Cl2 89.09(8)
Cl1 Pt1 Cl2 91.12(7)
C3A W1 C3B 75.4(11)
C3A W1 C1 109.4(3)
C3B W1 C1 106.4(11)
C3A W1 C2 71.9(3)
C3B W1 C2 92.6(11)
C1 W1 C2 37.8(3)
C3A W1 N3 92.1(3)
C3B W1 N3 159.4(11)
C1 W1 N3 93.1(3)
C2 W1 N3 99.1(3)
C3A W1 N5 87.6(3)
C3B W1 N5 86.7(11)
C1 W1 N5 160.5(3)
C2 W1 N5 158.9(3)
N3 W1 N5 76.2(2)
C3A W1 N1 165.9(3)
C3B W1 N1 97.6(10)
C1 W1 N1 84.2(3)
C2 W1 N1 121.2(3)
N3 W1 N1 90.8(2)
N5 W1 N1 79.7(2)
C3A W1 I1A 86.0(3)
C3B W1 I1A 10.6(10)
C1 W1 I1A 104.2(2)
C2 W1 I1A 97.0(2)
N3 W1 I1A 162.25(17)
N5 W1 I1A 86.06(16)
N1 W1 I1A 87.07(16)
C3A W1 I1B 9.4(4)
C3B W1 I1B 79.5(11)
C1 W1 I1B 116.8(4)
C2 W1 I1B 79.9(4)
N3 W1 I1B 85.8(3)
N5 W1 I1B 79.3(3)
N1 W1 I1B 158.9(4)
I1A W1 I1B 89.8(3)
C1 P1 C25 104.3(4)
C1 P1 C22 107.6(4)
C25 P1 C22 105.7(4)
C1 P1 Pt1 105.3(3)
C25 P1 Pt1 116.0(3)
C22 P1 Pt1 117.0(3)
C2 P2 C28 105.9(4)
C2 P2 C31 108.0(4)
C28 P2 C31 106.9(4)
C2 P2 Pt1 105.2(2)
C28 P2 Pt1 113.7(3)
C31 P2 Pt1 116.5(3)
C5 N1 N2 105.6(6)
C5 N1 W1 135.3(5)
N2 N1 W1 118.9(5)
C7 N2 N1 110.0(6)
C7 N2 B1 130.1(7)
N1 N2 B1 119.3(6)
C11 N3 N4 106.1(6)
C11 N3 W1 134.8(5)
N4 N3 W1 118.5(5)
C13 N4 N3 109.7(6)
C13 N4 B1 128.0(7)
N3 N4 B1 118.7(6)
C17 N5 N6 105.7(6)
C17 N5 W1 137.0(5)
N6 N5 W1 117.2(4)
C19 N6 N5 109.7(6)
C19 N6 B1 127.8(7)
N5 N6 B1 122.4(6)
N2 B1 N4 109.2(7)
N2 B1 N6 107.9(6)
N4 B1 N6 108.3(7)
N2 B1 H1 110.5
N4 B1 H1 110.5
N6 B1 H1 110.5
C2 C1 P1 119.3(6)
C2 C1 W1 72.4(5)
P1 C1 W1 166.5(5)
C1 C2 P2 119.6(6)
C1 C2 W1 69.9(5)
P2 C2 W1 169.3(4)
C5 C4 H4A 109.5
C5 C4 H4B 109.5
H4A C4 H4B 109.5
C5 C4 H4C 109.5
H4A C4 H4C 109.5
H4B C4 H4C 109.5
N1 C5 C6 110.4(7)
N1 C5 C4 125.8(7)
C6 C5 C4 123.7(8)
C7 C6 C5 105.1(7)
C7 C6 C9 128.2(8)
C5 C6 C9 126.7(8)
N2 C7 C6 108.8(7)
N2 C7 C8 121.9(7)
C6 C7 C8 129.3(8)
C7 C8 H8A 109.5
C7 C8 H8B 109.5
H8A C8 H8B 109.5
C7 C8 H8C 109.5
H8A C8 H8C 109.5
H8B C8 H8C 109.5
C6 C9 H9A 109.5
C6 C9 H9B 109.5
H9A C9 H9B 109.5
C6 C9 H9C 109.5
H9A C9 H9C 109.5
H9B C9 H9C 109.5
C11 C10 H10A 109.5
C11 C10 H10B 109.5
H10A C10 H10B 109.5
C11 C10 H10C 109.5
H10A C10 H10C 109.5
H10B C10 H10C 109.5
N3 C11 C12 110.1(7)
N3 C11 C10 123.4(7)
C12 C11 C10 126.5(7)
C13 C12 C11 105.8(7)
C13 C12 C15 127.1(8)
C11 C12 C15 127.1(8)
N4 C13 C12 108.3(7)
N4 C13 C14 122.5(7)
C12 C13 C14 129.1(7)
C13 C14 H14A 109.5
C13 C14 H14B 109.5
H14A C14 H14B 109.5
C13 C14 H14C 109.5
H14A C14 H14C 109.5
H14B C14 H14C 109.5
C12 C15 H15A 109.5
C12 C15 H15B 109.5
H15A C15 H15B 109.5
C12 C15 H15C 109.5
H15A C15 H15C 109.5
H15B C15 H15C 109.5
C17 C16 H16A 109.5
C17 C16 H16B 109.5
H16A C16 H16B 109.5
C17 C16 H16C 109.5
H16A C16 H16C 109.5
H16B C16 H16C 109.5
N5 C17 C18 109.9(7)
N5 C17 C16 124.0(7)
C18 C17 C16 125.9(8)
C17 C18 C19 106.8(7)
C17 C18 C21 126.8(8)
C19 C18 C21 126.4(8)
N6 C19 C18 107.8(7)
N6 C19 C20 122.7(7)
C18 C19 C20 129.5(8)
C19 C20 H20A 109.5
C19 C20 H20B 109.5
H20A C20 H20B 109.5
C19 C20 H20C 109.5
H20A C20 H20C 109.5
H20B C20 H20C 109.5
C18 C21 H21A 109.5
C18 C21 H21B 109.5
H21A C21 H21B 109.5
C18 C21 H21C 109.5
H21A C21 H21C 109.5
H21B C21 H21C 109.5
C24 C22 C23 109.0(7)
C24 C22 P1 114.3(6)
C23 C22 P1 110.6(6)
C24 C22 H22 107.6
C23 C22 H22 107.6
P1 C22 H22 107.6
C22 C23 H23A 109.5
C22 C23 H23B 109.5
H23A C23 H23B 109.5
C22 C23 H23C 109.5
H23A C23 H23C 109.5
H23B C23 H23C 109.5
C22 C24 H24A 109.5
C22 C24 H24B 109.5
H24A C24 H24B 109.5
C22 C24 H24C 109.5
H24A C24 H24C 109.5
H24B C24 H24C 109.5
C27 C25 C26 113.7(7)
C27 C25 P1 112.9(6)
C26 C25 P1 109.1(6)
C27 C25 H25 106.9
C26 C25 H25 106.9
P1 C25 H25 106.9
C25 C26 H26A 109.5
C25 C26 H26B 109.5
H26A C26 H26B 109.5
C25 C26 H26C 109.5
H26A C26 H26C 109.5
H26B C26 H26C 109.5
C25 C27 H27A 109.5
C25 C27 H27B 109.5
H27A C27 H27B 109.5
C25 C27 H27C 109.5
H27A C27 H27C 109.5
H27B C27 H27C 109.5
C29 C28 C30 111.4(7)
C29 C28 P2 113.3(6)
C30 C28 P2 113.4(6)
C29 C28 H28 106.0
C30 C28 H28 106.0
P2 C28 H28 106.0
C28 C29 H29A 109.5
C28 C29 H29B 109.5
H29A C29 H29B 109.5
C28 C29 H29C 109.5
H29A C29 H29C 109.5
H29B C29 H29C 109.5
C28 C30 H30A 109.5
C28 C30 H30B 109.5
H30A C30 H30B 109.5
C28 C30 H30C 109.5
H30A C30 H30C 109.5
H30B C30 H30C 109.5
C33 C31 C32 109.4(7)
C33 C31 P2 114.9(6)
C32 C31 P2 110.5(6)
C33 C31 H31 107.3
C32 C31 H31 107.3
P2 C31 H31 107.3
C31 C32 H32A 109.5
C31 C32 H32B 109.5
H32A C32 H32B 109.5
C31 C32 H32C 109.5
H32A C32 H32C 109.5
H32B C32 H32C 109.5
C31 C33 H33A 109.5
C31 C33 H33B 109.5
H33A C33 H33B 109.5
C31 C33 H33C 109.5
H33A C33 H33C 109.5
H33B C33 H33C 109.5

loop_
_geom_bond_atom_site_label_1
_geom_bond_atom_site_label_2
_geom_bond_distance
I1A O1B 0.60(3)
I1A C3B 0.90(2)
I1A W1 2.7791(7)
C3A I1B 1.056(17)
C3A O1A 1.139(10)
C3A W1 1.986(9)
O1A I1B 0.563(14)
I1B W1 2.963(16)
C3B O1B 1.140(10)
C3B W1 1.986(9)
Pt1 P1 2.227(2)
Pt1 P2 2.233(2)
Pt1 Cl1 2.363(2)
Pt1 Cl2 2.376(2)
W1 C1 2.044(7)
W1 C2 2.075(8)
W1 N3 2.161(6)
W1 N5 2.222(6)
W1 N1 2.260(7)
P1 C1 1.819(8)
P1 C25 1.838(9)
P1 C22 1.843(8)
P2 C2 1.812(8)
P2 C28 1.824(8)
P2 C31 1.856(8)
N1 C5 1.352(10)
N1 N2 1.378(9)
N2 C7 1.340(10)
N2 B1 1.521(11)
N3 C11 1.357(9)
N3 N4 1.379(8)
N4 C13 1.350(10)
N4 B1 1.531(11)
N5 C17 1.379(9)
N5 N6 1.386(8)
N6 C19 1.370(10)
N6 B1 1.542(10)
B1 H1 1.0000
C1 C2 1.334(10)
C4 C5 1.499(11)
C4 H4A 0.9800
C4 H4B 0.9800
C4 H4C 0.9800
C5 C6 1.394(11)
C6 C7 1.377(11)
C6 C9 1.472(11)
C7 C8 1.486(11)
C8 H8A 0.9800
C8 H8B 0.9800
C8 H8C 0.9800
C9 H9A 0.9800
C9 H9B 0.9800
C9 H9C 0.9800
C10 C11 1.481(11)
C10 H10A 0.9800
C10 H10B 0.9800
C10 H10C 0.9800
C11 C12 1.389(11)
C12 C13 1.384(11)
C12 C15 1.482(11)
C13 C14 1.491(10)
C14 H14A 0.9800
C14 H14B 0.9800
C14 H14C 0.9800
C15 H15A 0.9800
C15 H15B 0.9800
C15 H15C 0.9800
C16 C17 1.491(11)
C16 H16A 0.9800
C16 H16B 0.9800
C16 H16C 0.9800
C17 C18 1.383(11)
C18 C19 1.385(11)
C18 C21 1.506(11)
C19 C20 1.481(11)
C20 H20A 0.9800
C20 H20B 0.9800
C20 H20C 0.9800
C21 H21A 0.9800
C21 H21B 0.9800
C21 H21C 0.9800
C22 C24 1.527(11)
C22 C23 1.538(12)
C22 H22 1.0000
C23 H23A 0.9800
C23 H23B 0.9800
C23 H23C 0.9800
C24 H24A 0.9800
C24 H24B 0.9800
C24 H24C 0.9800
C25 C27 1.507(11)
C25 C26 1.524(12)
C25 H25 1.0000
C26 H26A 0.9800
C26 H26B 0.9800
C26 H26C 0.9800
C27 H27A 0.9800
C27 H27B 0.9800
C27 H27C 0.9800
C28 C29 1.510(11)
C28 C30 1.523(11)
C28 H28 1.0000
C29 H29A 0.9800
C29 H29B 0.9800
C29 H29C 0.9800
C30 H30A 0.9800
C30 H30B 0.9800
C30 H30C 0.9800
C31 C33 1.519(11)
C31 C32 1.535(10)
C31 H31 1.0000
C32 H32A 0.9800
C32 H32B 0.9800
C32 H32C 0.9800
C33 H33A 0.9800
C33 H33B 0.9800
C33 H33C 0.9800

loop_
_geom_torsion_atom_site_label_1
_geom_torsion_atom_site_label_2
_geom_torsion_atom_site_label_3
_geom_torsion_atom_site_label_4
_geom_torsion
C3A O1A I1B_b W1 0.4(5)
W1 C3A I1B O1A 178.7(17)
O1A C3A I1B W1 -178.7(17)
W1 I1A C3B O1B -177(6)
O1B I1A C3B W1 177(6)
W1 I1A O1B C3B 2(3)
C5 N1 N2 C7 -0.2(8)
W1 N1 N2 C7 -175.0(5)
C5 N1 N2 B1 -172.1(7)
W1 N1 N2 B1 13.1(9)
C11 N3 N4 C13 -2.7(8)
W1 N3 N4 C13 169.3(5)
C11 N3 N4 B1 157.9(7)
W1 N3 N4 B1 -30.1(8)
C17 N5 N6 C19 1.6(8)
W1 N5 N6 C19 -176.4(5)
C17 N5 N6 B1 179.9(7)
W1 N5 N6 B1 1.9(8)
C7 N2 B1 N4 124.3(8)
N1 N2 B1 N4 -65.6(9)
C7 N2 B1 N6 -118.2(8)
N1 N2 B1 N6 51.8(9)
C13 N4 B1 N2 -125.6(8)
N3 N4 B1 N2 77.8(8)
C13 N4 B1 N6 117.2(8)
N3 N4 B1 N6 -39.4(9)
C19 N6 B1 N2 115.3(8)
N5 N6 B1 N2 -62.7(9)
C19 N6 B1 N4 -126.6(8)
N5 N6 B1 N4 55.4(9)
C25 P1 C1 C2 114.2(7)
C22 P1 C1 C2 -133.8(6)
Pt1 P1 C1 C2 -8.4(7)
C25 P1 C1 W1 -33.7(19)
C22 P1 C1 W1 78.3(18)
Pt1 P1 C1 W1 -156.2(17)
P1 C1 C2 P2 13.0(9)
W1 C1 C2 P2 -174.5(6)
P1 C1 C2 W1 -172.5(6)
C28 P2 C2 C1 110.0(7)
C31 P2 C2 C1 -135.8(6)
Pt1 P2 C2 C1 -10.7(7)
C28 P2 C2 W1 -41(2)
C31 P2 C2 W1 73(2)
Pt1 P2 C2 W1 -162(2)
N2 N1 C5 C6 -0.9(8)
W1 N1 C5 C6 172.7(6)
N2 N1 C5 C4 176.4(7)
W1 N1 C5 C4 -10.1(12)
N1 C5 C6 C7 1.6(9)
C4 C5 C6 C7 -175.8(7)
N1 C5 C6 C9 179.5(8)
C4 C5 C6 C9 2.2(13)
N1 N2 C7 C6 1.2(9)
B1 N2 C7 C6 171.9(7)
N1 N2 C7 C8 -179.2(7)
B1 N2 C7 C8 -8.5(13)
C5 C6 C7 N2 -1.6(9)
C9 C6 C7 N2 -179.6(8)
C5 C6 C7 C8 178.8(8)
C9 C6 C7 C8 0.9(15)
N4 N3 C11 C12 2.5(9)
W1 N3 C11 C12 -167.7(6)
N4 N3 C11 C10 -175.9(7)
W1 N3 C11 C10 13.9(12)
N3 C11 C12 C13 -1.3(9)
C10 C11 C12 C13 177.0(8)
N3 C11 C12 C15 177.7(8)
C10 C11 C12 C15 -4.0(14)
N3 N4 C13 C12 2.0(9)
B1 N4 C13 C12 -156.3(7)
N3 N4 C13 C14 -174.1(7)
B1 N4 C13 C14 27.6(12)
C11 C12 C13 N4 -0.4(9)
C15 C12 C13 N4 -179.4(8)
C11 C12 C13 C14 175.3(8)
C15 C12 C13 C14 -3.6(15)
N6 N5 C17 C18 -0.1(8)
W1 N5 C17 C18 177.4(6)
N6 N5 C17 C16 174.8(7)
W1 N5 C17 C16 -7.7(12)
N5 C17 C18 C19 -1.5(9)
C16 C17 C18 C19 -176.2(8)
N5 C17 C18 C21 -178.9(8)
C16 C17 C18 C21 6.3(14)
N5 N6 C19 C18 -2.6(9)
B1 N6 C19 C18 179.2(7)
N5 N6 C19 C20 178.8(7)
B1 N6 C19 C20 0.6(12)
C17 C18 C19 N6 2.4(9)
C21 C18 C19 N6 179.9(8)
C17 C18 C19 C20 -179.0(8)
C21 C18 C19 C20 -1.6(14)
C1 P1 C22 C24 -155.5(6)
C25 P1 C22 C24 -44.5(7)
Pt1 P1 C22 C24 86.3(7)
C1 P1 C22 C23 81.1(6)
C25 P1 C22 C23 -167.9(6)
Pt1 P1 C22 C23 -37.1(6)
C1 P1 C25 C27 58.1(7)
C22 P1 C25 C27 -55.2(7)
Pt1 P1 C25 C27 173.5(5)
C1 P1 C25 C26 -69.2(6)
C22 P1 C25 C26 177.5(6)
Pt1 P1 C25 C26 46.1(7)
C2 P2 C28 C29 -73.2(7)
C31 P2 C28 C29 171.8(6)
Pt1 P2 C28 C29 41.8(7)
C2 P2 C28 C30 55.1(7)
C31 P2 C28 C30 -59.9(7)
Pt1 P2 C28 C30 170.0(5)
C2 P2 C31 C33 -144.9(6)
C28 P2 C31 C33 -31.3(7)
Pt1 P2 C31 C33 97.1(6)
C2 P2 C31 C32 90.8(6)
C28 P2 C31 C32 -155.6(6)
Pt1 P2 C31 C32 -27.2(7)
